data_9004792
loop_
_publ_author_name
'Uvarova, Y. A.'
'Sokolova, E. V.'
'Hawthorne, F. C.'
'Liferovich, R. P.'
'Mitchell, R. H.'

_publ_section_title
;The crystal chemistry of shcherbakovite from the Khibina Massif, Kola
 Peninsula, Russia Locality: Khibina Massif, Kola Peninsula, Russia
;
_journal_name_full 'The Canadian Mineralogist'
_journal_page_first 1193
_journal_page_last 1201
_journal_paper_doi 10.2113/gscanmin.41.5.1193
_journal_volume 41
_journal_year 2003
_chemical_compound_source 'Khibina Massif, Kola Peninsula, Russia'
_chemical_formula_sum 'Ba0.23 Ca0.02 Fe0.08 H0.48 K1.66 Na1.07 Nb0.48 O14 Si4 Ti1.4 Zr0.04'
_chemical_name_mineral Shcherbakovite
_space_group_IT_number 74
_symmetry_space_group_name_Hall '-I 2b 2'
_symmetry_space_group_name_H-M 'I m m a'
_cell_angle_alpha 90
_cell_angle_beta 90
_cell_angle_gamma 90
_cell_formula_units_Z 4
_cell_length_a 8.1538
_cell_length_b 10.5569
_cell_length_c 13.9882
_cell_volume 1204.088
_database_code_amcsd 0005885
_exptl_crystal_density_diffrn 3.191
_cod_original_formula_sum 'K1.66 Ba.23 Na1.07 Ca.02 Ti1.4 Nb.48 Fe.08 Zr.04 Si4 O14 H.48'
_cod_database_code 9004792

loop_
_space_group_symop_operation_xyz
x,y,z
1/2+x,1/2+y,1/2+z
x,1/2-y,z
1/2+x,-y,1/2+z
-x,1/2+y,-z
1/2-x,+y,1/2-z
-x,y,z
1/2-x,1/2+y,1/2+z
x,-y,-z
1/2+x,1/2-y,1/2-z
x,1/2+y,-z
1/2+x,+y,1/2-z
-x,1/2-y,z
1/2-x,-y,1/2+z
-x,-y,-z
1/2-x,1/2-y,1/2-z

loop_
_atom_site_aniso_label
_atom_site_aniso_U_11
_atom_site_aniso_U_22
_atom_site_aniso_U_33
_atom_site_aniso_U_12
_atom_site_aniso_U_13
_atom_site_aniso_U_23
KA1 0.02180 0.01680 0.01800 0.00000 0.00000 0.00000
BaA1 0.02180 0.01680 0.01800 0.00000 0.00000 0.00000
NaA1 0.02180 0.01680 0.01800 0.00000 0.00000 0.00000
CaA1 0.02180 0.01680 0.01800 0.00000 0.00000 0.00000
KA2 0.01950 0.01840 0.03030 0.00000 0.00000 0.00000
NaA3 0.01790 0.03600 0.03500 0.00000 0.00000 -0.02200
TiM1 0.01550 0.00720 0.00740 0.00000 0.00050 0.00000
NbM1 0.01550 0.00720 0.00740 0.00000 0.00050 0.00000
TiM2 0.02880 0.00890 0.00800 0.00000 0.00080 0.00000
NbM2 0.02880 0.00890 0.00800 0.00000 0.00080 0.00000
FeM2 0.02880 0.00890 0.00800 0.00000 0.00080 0.00000
ZrM2 0.02880 0.00890 0.00800 0.00000 0.00080 0.00000
SiT 0.01250 0.00940 0.00990 -0.00002 0.00030 -0.00030
O1 0.02450 0.01180 0.01180 0.00120 0.00240 -0.00270
O2 0.03670 0.01040 0.01280 -0.00320 0.00110 0.00050
O3 0.06350 0.01270 0.01020 0.00000 -0.00510 0.00000
O4 0.01140 0.04680 0.09930 0.00000 0.00000 -0.01610
O5 0.02350 0.01760 0.01570 0.00000 0.00000 0.00000
O6 0.02270 0.01880 0.02730 0.00000 0.00000 0.00000
O-H6 0.02270 0.01880 0.02730 0.00000 0.00000 0.00000

loop_
_atom_site_label
_atom_site_fract_x
_atom_site_fract_y
_atom_site_fract_z
_atom_site_occupancy
_atom_site_U_iso_or_equiv
_atom_site_type_symbol
_atom_site_attached_hydrogens
KA1 0.00000 0.25000 0.74564 0.66000 0.01890 K 0
BaA1 0.00000 0.25000 0.74564 0.23000 0.01890 Ba 0
NaA1 0.00000 0.25000 0.74564 0.07000 0.01890 Na 0
CaA1 0.00000 0.25000 0.74564 0.02000 0.01890 Ca 0
KA2 0.00000 0.75000 0.68880 1.00000 0.02270 K 0
NaA3 0.00000 0.50000 0.50000 1.00000 0.02960 Na 0
TiM1 0.27800 0.75000 0.47210 0.34000 0.01000 Ti 0
NbM1 0.27800 0.75000 0.47210 0.16000 0.01000 Nb 0
TiM2 0.22000 0.75000 0.46920 0.36000 0.01520 Ti 0
NbM2 0.22000 0.75000 0.46920 0.08000 0.01520 Nb 0
FeM2 0.22000 0.75000 0.46920 0.04000 0.01520 Fe 0
ZrM2 0.22000 0.75000 0.46920 0.02000 0.01520 Zr 0
SiT -0.30493 0.97562 0.64432 1.00000 0.01060 Si 0
O1 -0.22130 0.88260 0.56850 1.00000 0.01610 O 0
O2 -0.25110 0.12040 0.63170 1.00000 0.02000 O 0
O3 -0.25000 0.92534 0.75000 1.00000 0.02880 O 0
O4 -0.50000 0.96220 0.64390 1.00000 0.05250 O 0
O5 0.00000 0.75000 0.46000 1.00000 0.01890 O 0
O6 0.50000 0.75000 0.47850 0.52000 0.02290 O 0
O-H6 0.50000 0.75000 0.47850 0.48000 0.02290 O 1

loop_
_cod_changelog_entry_id
_cod_changelog_entry_author
_cod_changelog_entry_date
_cod_changelog_entry_text
1
;cod-tools version 3.8.0
Id: cif_guess_AMCSD_atom_types 9574 2023-05-10 09:00:05Z saulius
;
2023-05-10T18:49:35+03:00
;Derived atom types and hydrogen counts
from atom names that follow the AMCSD naming convention
(Wat == water, O-H == hydroxyl).
;
2
;cod-tools version 3.10.1
Id: cif_fix_AMCSD_aniso_labels 10200 2024-08-01 14:09:44Z saulius
;
2024-08-02T12:20:48+03:00
;Changed the following '_atom_site_aniso_label' values:
'OH6' -> 'O-H6'
;

loop_
_cod_related_entry_id
_cod_related_entry_database
_cod_related_entry_code
1 AMCSD 0005885
